data_4314271
loop_
_publ_author_name
'Hengbo Cui'
'Takeo Otsuka'
'Akiko Kobayashi'
'Naoya Takeda'
'Masayasu Ishikawa'
'Yohji Misaki'
'Hayao Kobayashi'

_publ_contact_author_email akiko@chem.s.u-tokyo.ac.jp
_publ_contact_author_fax +81-3-5841-4417
_publ_contact_author_name 'Akiko KOBAYASHI'
_publ_contact_author_phone +81-3-5841-4417
_publ_section_title
;
 Structural, Electrical, and Magnetic Properties of a Series of Molecular
 Conductors Based on BDT-TTP and Lanthanoid Nitrate Complex Anions
 (BDT-TTP = 2,5-Bis(1,3-dithiol-2-ylidene)-1,3,4,6-tetrathiapentalene)
;
_journal_name_full 'Inorganic Chemistry'
_journal_page_first 6114
_journal_page_last 6122
_journal_paper_doi 10.1021/ic034459g
_journal_volume 42
_journal_year 2003
_chemical_formula_moiety 'C50 H20 Er N5 O15 S40 '
_chemical_formula_sum 'C50 H20 Er N5 O15 S40'
_chemical_formula_weight 2380.39
_space_group_IT_number 2
_symmetry_cell_setting triclinic
_symmetry_Int_Tables_number 2
_symmetry_space_group_name_Hall '-P 1'
_symmetry_space_group_name_H-M 'P -1'
_audit_creation_date 2003-03-13
_audit_creation_method 'by CrystalStructure v2.00'
_cell_angle_alpha 68.690(3)
_cell_angle_beta 76.722(3)
_cell_angle_gamma 78.907(2)
_cell_formula_units_Z 2
_cell_length_a 11.5522(4)
_cell_length_b 19.5395(13)
_cell_length_c 21.925(3)
_cell_measurement_reflns_used 8282
_cell_measurement_temperature 293.1
_cell_measurement_theta_max 11.9
_cell_measurement_theta_min 0.9
_cell_volume 4454.9(7)
_computing_cell_refinement CrystalClear
_computing_data_collection CrystalClear
_computing_data_reduction CrystalStructure
_computing_publication_material 'CrystalStructure Ver. 2.00'
_computing_structure_refinement CRYSTALS
_computing_structure_solution SIR92
_diffrn_detector_area_resol_mean 7.32
_diffrn_measured_fraction_theta_full 0.9879
_diffrn_measured_fraction_theta_max 0.9879
_diffrn_measurement_device_type 'Rigaku Mercury'
_diffrn_measurement_method \w
_diffrn_radiation_type 'Mo K\a'
_diffrn_radiation_wavelength 0.7107
_diffrn_reflns_av_R_equivalents 0.037
_diffrn_reflns_limit_h_max 13
_diffrn_reflns_limit_h_min -11
_diffrn_reflns_limit_k_max 21
_diffrn_reflns_limit_k_min -22
_diffrn_reflns_limit_l_max 23
_diffrn_reflns_limit_l_min -24
_diffrn_reflns_number 26458
_diffrn_reflns_theta_full 23.82
_diffrn_reflns_theta_max 23.82
_exptl_absorpt_coefficient_mu 1.935
_exptl_absorpt_correction_T_max 0.000
_exptl_absorpt_correction_T_min 0.000
_exptl_absorpt_correction_type none
_exptl_crystal_colour colorless
_exptl_crystal_density_diffrn 1.774
_exptl_crystal_density_method 'not measured'
_exptl_crystal_description prism
_exptl_crystal_size_max 0.20
_exptl_crystal_size_mid 0.20
_exptl_crystal_size_min 0.20
_refine_diff_density_max 3.91
_refine_diff_density_min -0.78
_refine_ls_extinction_method none
_refine_ls_goodness_of_fit_ref 2.454
_refine_ls_hydrogen_treatment noref
_refine_ls_number_parameters 1000
_refine_ls_number_reflns 7698
_refine_ls_R_factor_gt 0.0740
_refine_ls_shift/su_max 0.0150
_refine_ls_structure_factor_coef F
_refine_ls_weighting_details 'w = 1.0'
_refine_ls_weighting_scheme unit
_refine_ls_wR_factor_ref 0.1030
_reflns_number_gt 7698
_reflns_number_total 13523
_reflns_threshold_expression F^2^>2.0\s(F^2^)
_cod_data_source_file ic034459gsi20030807_031921_08.cif
_cod_data_source_block '__(BDT-TTP)5[Er(NO3)5]'
_cod_original_cell_volume 4454.9(6)
_cod_original_sg_symbol_H-M 'P -1 '
_cod_original_formula_sum 'C50 H20 Er N5 O15 S40 '
_cod_database_code 4314271

loop_
_symmetry_equiv_pos_as_xyz
x,y,z
-x,-y,-z

loop_
_atom_site_label
_atom_site_type_symbol
_atom_site_fract_x
_atom_site_fract_y
_atom_site_fract_z
_atom_site_U_iso_or_equiv
_atom_site_adp_type
_atom_site_occupancy
_atom_site_symmetry_multiplicity
_atom_site_calc_flag
_atom_site_refinement_flags
_atom_site_disorder_assembly
_atom_site_disorder_group
Er1 Er 1.82775(12) 0.76070(7) -0.02074(5) 0.0448(3) Uani 1.00 1 d . . .
S1 S 0.3466(6) -0.1491(3) 0.7946(3) 0.046(2) Uani 1.00 1 d . . .
S2 S 0.4527(5) -0.0199(3) 0.7865(3) 0.045(2) Uani 1.00 1 d . . .
S3 S 0.3242(5) -0.0798(3) 0.6418(2) 0.035(2) Uani 1.00 1 d . . .
S4 S 0.4246(5) 0.0553(3) 0.6296(2) 0.034(2) Uani 1.00 1 d . . .
S5 S 0.2948(5) -0.0141(3) 0.4962(2) 0.030(1) Uani 1.00 1 d . . .
S6 S 0.3977(5) 0.1208(3) 0.4827(2) 0.031(1) Uani 1.00 1 d . . .
S7 S 0.2669(5) 0.0544(3) 0.3419(3) 0.038(2) Uani 1.00 1 d . . .
S8 S 0.3648(5) 0.1886(3) 0.3281(2) 0.037(2) Uani 1.00 1 d . . .
S9 S 0.7513(5) 0.0877(3) 0.7377(3) 0.039(2) Uani 1.00 1 d . . .
S10 S 0.8519(5) 0.2235(3) 0.7165(3) 0.041(2) Uani 1.00 1 d . . .
S11 S 0.7116(5) 0.1522(3) 0.5825(2) 0.033(1) Uani 1.00 1 d . . .
S12 S 0.8138(5) 0.2888(3) 0.5653(2) 0.033(1) Uani 1.00 1 d . . .
S13 S 0.6830(5) 0.2138(3) 0.4363(2) 0.031(1) Uani 1.00 1 d . . .
S14 S 0.7851(5) 0.3501(3) 0.4198(2) 0.032(1) Uani 1.00 1 d . . .
S15 S 0.6484(5) 0.2828(3) 0.2820(3) 0.038(2) Uani 1.00 1 d . . .
S16 S 0.7456(5) 0.4176(3) 0.2665(3) 0.039(2) Uani 1.00 1 d . . .
S17 S 1.0438(5) -0.0348(3) 0.7667(3) 0.041(2) Uani 1.00 1 d . . .
S18 S 1.1508(5) 0.0946(3) 0.7570(3) 0.041(2) Uani 1.00 1 d . . .
S19 S 1.0158(5) 0.0349(3) 0.6141(2) 0.033(1) Uani 1.00 1 d . . .
S20 S 1.1199(5) 0.1692(3) 0.6009(2) 0.032(1) Uani 1.00 1 d . . .
S21 S 0.9909(5) 0.0988(3) 0.4680(2) 0.031(1) Uani 1.00 1 d . . .
S22 S 1.0958(5) 0.2332(3) 0.4538(2) 0.031(1) Uani 1.00 1 d . . .
S23 S 0.9559(5) 0.1674(3) 0.3162(3) 0.038(2) Uani 1.00 1 d . . .
S24 S 1.0518(5) 0.3029(3) 0.3000(3) 0.038(2) Uani 1.00 1 d . . .
S25 S 1.1370(5) 0.3106(3) 0.6782(3) 0.038(2) Uani 1.00 1 d . . .
S26 S 1.2348(5) 0.4461(3) 0.6605(3) 0.038(2) Uani 1.00 1 d . . .
S27 S 1.1005(5) 0.3750(3) 0.5245(2) 0.030(1) Uani 1.00 1 d . . .
S28 S 1.2044(5) 0.5112(3) 0.5068(2) 0.029(1) Uani 1.00 1 d . . .
S29 S 1.0725(5) 0.4362(3) 0.3778(2) 0.033(2) Uani 1.00 1 d . . .
S30 S 1.1738(5) 0.5728(3) 0.3609(2) 0.034(1) Uani 1.00 1 d . . .
S31 S 1.0407(5) 0.5022(3) 0.2241(3) 0.045(2) Uani 1.00 1 d . . .
S32 S 1.1408(6) 0.6367(3) 0.2069(3) 0.045(2) Uani 1.00 1 d . . .
S33 S 1.4419(5) 0.1960(3) 0.7097(3) 0.041(2) Uani 1.00 1 d . . .
S34 S 1.5398(5) 0.3314(3) 0.6924(3) 0.042(2) Uani 1.00 1 d . . .
S35 S 1.4047(5) 0.2615(3) 0.5555(2) 0.031(1) Uani 1.00 1 d . . .
S36 S 1.5075(5) 0.3978(3) 0.5384(2) 0.032(1) Uani 1.00 1 d . . .
S37 S 1.3770(5) 0.3229(3) 0.4091(2) 0.031(1) Uani 1.00 1 d . . .
S38 S 1.4777(5) 0.4596(3) 0.3927(2) 0.031(1) Uani 1.00 1 d . . .
S39 S 1.3419(5) 0.3918(3) 0.2546(3) 0.039(2) Uani 1.00 1 d . . .
S40 S 1.4440(5) 0.5250(3) 0.2397(2) 0.038(2) Uani 1.00 1 d . . .
O1 O 1.642(2) 0.6106(13) 0.1333(9) 0.103(8) Uani 1.00 1 d . . .
O2 O 1.652(2) 0.7095(13) 0.0477(11) 0.097(8) Uani 1.00 1 d . . .
O3 O 1.811(2) 0.6444(12) 0.0715(10) 0.099(8) Uani 1.00 1 d . . .
O4 O 1.662(2) 0.9595(11) -0.1246(12) 0.100(8) Uani 1.00 1 d . . .
O5 O 1.669(2) 0.8608(11) -0.0383(11) 0.088(7) Uani 1.00 1 d . . .
O6 O 1.817(2) 0.8766(12) -0.1145(11) 0.098(8) Uani 1.00 1 d . . .
O7 O 2.194(2) 0.718(1) -0.0762(12) 0.106(9) Uani 1.00 1 d . . .
O8 O 2.017(2) 0.7809(11) -0.0965(9) 0.070(6) Uani 1.00 1 d . . .
O9 O 2.024(2) 0.6962(11) -0.0053(7) 0.071(6) Uani 1.00 1 d . . .
O10 O 1.895(3) 0.844(2) 0.111(1) 0.16(1) Uani 1.00 1 d . . .
O11 O 1.799(3) 0.779(2) 0.0839(10) 0.17(1) Uani 1.00 1 d . . .
O12 O 1.924(2) 0.837(1) 0.012(1) 0.107(10) Uani 1.00 1 d . . .
O13 O 1.746(2) 0.6589(10) -0.1364(9) 0.076(7) Uani 1.00 1 d . . .
O14 O 1.719(2) 0.751(1) -0.1021(12) 0.107(10) Uani 1.00 1 d . . .
O15 O 1.854(2) 0.6657(11) -0.0699(11) 0.091(8) Uani 1.00 1 d . . .
N1 N 1.699(3) 0.6530(13) 0.0857(10) 0.064(8) Uani 1.00 1 d . . .
N2 N 1.714(3) 0.902(1) -0.0937(13) 0.074(9) Uani 1.00 1 d . . .
N3 N 2.083(3) 0.7295(13) -0.0593(12) 0.070(9) Uani 1.00 1 d . . .
N4 N 1.871(3) 0.822(1) 0.0696(12) 0.080(10) Uani 1.00 1 d . . .
N5 N 1.769(2) 0.691(1) -0.1035(11) 0.064(8) Uani 1.00 1 d . . .
C1 C 0.386(3) -0.148(1) 0.8665(10) 0.063(8) Uani 1.00 1 d . . .
C2 C 0.433(3) -0.091(2) 0.8629(11) 0.064(9) Uani 1.00 1 d . . .
C3 C 0.394(2) -0.0631(11) 0.7445(10) 0.037(6) Uani 1.00 1 d . . .
C4 C 0.383(2) -0.0324(10) 0.6804(9) 0.029(6) Uani 1.00 1 d . . .
C5 C 0.337(2) -0.0093(10) 0.5658(8) 0.024(5) Uani 1.00 1 d . . .
C6 C 0.383(2) 0.0507(10) 0.5602(8) 0.026(5) Uani 1.00 1 d . . .
C7 C 0.338(2) 0.0738(11) 0.4440(9) 0.029(6) Uani 1.00 1 d . . .
C8 C 0.325(2) 0.1013(10) 0.3807(9) 0.031(6) Uani 1.00 1 d . . .
C9 C 0.277(2) 0.1247(13) 0.2657(10) 0.046(7) Uani 1.00 1 d . . .
C10 C 0.320(2) 0.1844(12) 0.2601(9) 0.043(7) Uani 1.00 1 d . . .
C11 C 0.799(2) 0.0955(13) 0.8030(10) 0.047(7) Uani 1.00 1 d . . .
C12 C 0.844(2) 0.1562(13) 0.7947(10) 0.050(7) Uani 1.00 1 d . . .
C13 C 0.791(2) 0.1739(11) 0.6821(9) 0.031(6) Uani 1.00 1 d . . .
C14 C 0.772(2) 0.2011(10) 0.6194(9) 0.032(6) Uani 1.00 1 d . . .
C15 C 0.726(2) 0.2205(10) 0.5050(9) 0.027(5) Uani 1.00 1 d . . .
C16 C 0.771(2) 0.2823(10) 0.4966(9) 0.028(5) Uani 1.00 1 d . . .
C17 C 0.724(2) 0.3016(10) 0.3830(9) 0.029(6) Uani 1.00 1 d . . .
C18 C 0.708(2) 0.3302(11) 0.3198(9) 0.033(6) Uani 1.00 1 d . . .
C19 C 0.665(2) 0.350(1) 0.2051(10) 0.048(7) Uani 1.00 1 d . . .
C20 C 0.707(2) 0.4096(13) 0.1985(10) 0.051(7) Uani 1.00 1 d . . .
C21 C 1.079(2) -0.031(1) 0.8373(10) 0.055(8) Uani 1.00 1 d . . .
C22 C 1.127(2) 0.026(1) 0.8329(11) 0.055(8) Uani 1.00 1 d . . .
C23 C 1.091(2) 0.0511(10) 0.7167(9) 0.032(6) Uani 1.00 1 d . . .
C24 C 1.076(2) 0.0816(10) 0.6529(9) 0.031(6) Uani 1.00 1 d . . .
C25 C 1.031(2) 0.1040(10) 0.5377(9) 0.028(6) Uani 1.00 1 d . . .
C26 C 1.078(2) 0.1642(11) 0.5311(9) 0.030(6) Uani 1.00 1 d . . .
C27 C 1.033(2) 0.1869(10) 0.4162(9) 0.028(6) Uani 1.00 1 d . . .
C28 C 1.015(2) 0.2155(10) 0.3532(9) 0.028(6) Uani 1.00 1 d . . .
C29 C 0.962(2) 0.2383(13) 0.2397(10) 0.045(7) Uani 1.00 1 d . . .
C30 C 1.003(2) 0.2974(12) 0.2335(10) 0.042(7) Uani 1.00 1 d . . .
C31 C 1.184(2) 0.3181(13) 0.7454(10) 0.045(7) Uani 1.00 1 d . . .
C32 C 1.226(2) 0.3776(13) 0.7379(10) 0.045(7) Uani 1.00 1 d . . .
C33 C 1.176(2) 0.3970(10) 0.6248(9) 0.028(6) Uani 1.00 1 d . . .
C34 C 1.162(2) 0.4239(10) 0.5617(9) 0.027(5) Uani 1.00 1 d . . .
C35 C 1.114(2) 0.4432(10) 0.4466(9) 0.025(5) Uani 1.00 1 d . . .
C36 C 1.160(2) 0.5041(10) 0.4390(8) 0.027(5) Uani 1.00 1 d . . .
C37 C 1.113(2) 0.5232(10) 0.3247(9) 0.030(6) Uani 1.00 1 d . . .
C38 C 1.100(2) 0.5506(11) 0.2614(10) 0.035(6) Uani 1.00 1 d . . .
C39 C 1.049(3) 0.570(2) 0.1478(12) 0.069(10) Uani 1.00 1 d . . .
C40 C 1.092(3) 0.631(2) 0.1411(12) 0.075(10) Uani 1.00 1 d . . .
C41 C 1.480(3) 0.204(1) 0.7773(11) 0.062(8) Uani 1.00 1 d . . .
C42 C 1.524(2) 0.266(1) 0.7694(11) 0.056(8) Uani 1.00 1 d . . .
C43 C 1.481(2) 0.2828(10) 0.6551(9) 0.030(6) Uani 1.00 1 d . . .
C44 C 1.465(2) 0.3102(11) 0.5932(9) 0.030(6) Uani 1.00 1 d . . .
C45 C 1.420(2) 0.3299(10) 0.4770(9) 0.027(5) Uani 1.00 1 d . . .
C46 C 1.465(2) 0.3918(10) 0.4699(8) 0.029(5) Uani 1.00 1 d . . .
C47 C 1.416(2) 0.4104(10) 0.3564(9) 0.027(5) Uani 1.00 1 d . . .
C48 C 1.401(2) 0.4389(11) 0.2927(9) 0.031(6) Uani 1.00 1 d . . .
C49 C 1.364(2) 0.4578(13) 0.1756(10) 0.050(8) Uani 1.00 1 d . . .
C50 C 1.410(2) 0.518(1) 0.1695(10) 0.052(8) Uani 1.00 1 d . . .
H1 H 0.3671 -0.1855 0.9073 0.0515 Uiso 1.00 1 c . . .
H2 H 0.4551 -0.0828 0.8986 0.0675 Uiso 1.00 1 c . . .
H3 H 0.2613 0.1143 0.2276 0.0509 Uiso 1.00 1 c . . .
H4 H 0.3282 0.2240 0.2175 0.0385 Uiso 1.00 1 c . . .
H5 H 0.7966 0.0585 0.8435 0.0506 Uiso 1.00 1 c . . .
H6 H 0.8710 0.1700 0.8294 0.0399 Uiso 1.00 1 c . . .
H7 H 0.6427 0.3396 0.1701 0.0563 Uiso 1.00 1 c . . .
H8 H 0.7144 0.4484 0.1597 0.0531 Uiso 1.00 1 c . . .
H9 H 1.0676 -0.0689 0.8752 0.0485 Uiso 1.00 1 c . . .
H10 H 1.1415 0.0334 0.8701 0.0543 Uiso 1.00 1 c . . .
H11 H 0.9347 0.2295 0.2038 0.0473 Uiso 1.00 1 c . . .
H12 H 1.0088 0.3337 0.1936 0.0499 Uiso 1.00 1 c . . .
H13 H 1.1737 0.2805 0.7875 0.0557 Uiso 1.00 1 c . . .
H14 H 1.2425 0.3920 0.7737 0.0505 Uiso 1.00 1 c . . .
H15 H 1.0351 0.5619 0.1112 0.0719 Uiso 1.00 1 c . . .
H16 H 1.1082 0.6685 0.0994 0.0666 Uiso 1.00 1 c . . .
H17 H 1.4716 0.1657 0.8197 0.0633 Uiso 1.00 1 c . . .
H18 H 1.5455 0.2771 0.8057 0.0596 Uiso 1.00 1 c . . .
H19 H 1.3494 0.4498 0.1386 0.0453 Uiso 1.00 1 c . . .
H20 H 1.4216 0.5600 0.1297 0.0448 Uiso 1.00 1 c . . .

loop_
_atom_site_aniso_label
_atom_site_aniso_U_11
_atom_site_aniso_U_22
_atom_site_aniso_U_33
_atom_site_aniso_U_12
_atom_site_aniso_U_13
_atom_site_aniso_U_23
Er1 0.0552(7) 0.0474(6) 0.0318(5) -0.0187(5) -0.0080(4) -0.0066(4)
S1 0.063(4) 0.040(3) 0.030(3) -0.013(3) -0.009(3) -0.003(3)
S2 0.054(4) 0.054(4) 0.036(3) -0.009(3) -0.015(3) -0.021(3)
S3 0.052(4) 0.028(3) 0.027(3) -0.016(3) -0.012(2) -0.004(2)
S4 0.050(3) 0.029(3) 0.028(3) -0.015(3) -0.011(2) -0.007(2)
S5 0.041(3) 0.025(3) 0.027(3) -0.010(2) -0.011(2) -0.007(2)
S6 0.041(3) 0.025(3) 0.029(3) -0.011(2) -0.011(2) -0.005(2)
S7 0.049(4) 0.035(3) 0.036(3) -0.011(3) -0.014(3) -0.014(2)
S8 0.048(4) 0.030(3) 0.032(3) -0.010(3) -0.009(2) -0.005(2)
S9 0.048(4) 0.030(3) 0.036(3) -0.011(3) -0.009(3) -0.004(2)
S10 0.056(4) 0.038(3) 0.037(3) -0.013(3) -0.015(3) -0.014(3)
S11 0.044(3) 0.027(3) 0.030(3) -0.014(2) -0.010(2) -0.005(2)
S12 0.045(3) 0.027(3) 0.030(3) -0.013(2) -0.010(2) -0.009(2)
S13 0.043(3) 0.026(3) 0.027(3) -0.013(2) -0.007(2) -0.008(2)
S14 0.045(3) 0.026(3) 0.029(3) -0.016(2) -0.008(2) -0.006(2)
S15 0.047(4) 0.038(3) 0.038(3) -0.009(3) -0.013(3) -0.016(3)
S16 0.048(4) 0.032(3) 0.037(3) -0.012(3) -0.006(3) -0.006(2)
S17 0.061(4) 0.033(3) 0.032(3) -0.014(3) -0.010(3) -0.007(2)
S18 0.053(4) 0.041(3) 0.037(3) -0.011(3) -0.015(3) -0.015(3)
S19 0.047(3) 0.027(3) 0.028(3) -0.014(2) -0.010(2) -0.006(2)
S20 0.045(3) 0.029(3) 0.028(3) -0.014(2) -0.009(2) -0.009(2)
S21 0.044(3) 0.027(3) 0.028(3) -0.013(2) -0.011(2) -0.007(2)
S22 0.043(3) 0.025(3) 0.029(3) -0.013(2) -0.010(2) -0.006(2)
S23 0.049(4) 0.034(3) 0.039(3) -0.009(3) -0.015(3) -0.016(2)
S24 0.047(4) 0.031(3) 0.034(3) -0.013(3) -0.006(2) -0.006(2)
S25 0.046(3) 0.031(3) 0.033(3) -0.011(3) -0.005(2) -0.003(2)
S26 0.050(4) 0.036(3) 0.035(3) -0.010(3) -0.014(3) -0.013(2)
S27 0.040(3) 0.025(3) 0.028(3) -0.010(2) -0.009(2) -0.006(2)
S28 0.041(3) 0.026(3) 0.026(2) -0.011(2) -0.009(2) -0.009(2)
S29 0.047(3) 0.031(3) 0.027(3) -0.014(3) -0.011(2) -0.007(2)
S30 0.051(3) 0.026(3) 0.026(3) -0.015(3) -0.009(2) -0.004(2)
S31 0.056(4) 0.047(4) 0.040(3) -0.009(3) -0.020(3) -0.016(3)
S32 0.061(4) 0.039(3) 0.031(3) -0.011(3) -0.012(3) -0.002(3)
S33 0.053(4) 0.034(3) 0.034(3) -0.010(3) -0.009(3) -0.005(2)
S34 0.052(4) 0.045(3) 0.039(3) -0.011(3) -0.015(3) -0.018(3)
S35 0.041(3) 0.025(3) 0.029(3) -0.013(2) -0.008(2) -0.007(2)
S36 0.044(3) 0.027(3) 0.029(3) -0.013(2) -0.010(2) -0.009(2)
S37 0.044(3) 0.028(3) 0.025(2) -0.015(2) -0.008(2) -0.007(2)
S38 0.042(3) 0.027(3) 0.026(3) -0.014(2) -0.007(2) -0.007(2)
S39 0.047(4) 0.040(3) 0.037(3) -0.013(3) -0.012(3) -0.015(3)
S40 0.051(4) 0.033(3) 0.030(3) -0.014(3) -0.007(2) -0.006(2)
O1 0.13(2) 0.12(2) 0.051(12) -0.08(2) 0.001(12) 0.008(12)
O2 0.07(1) 0.10(2) 0.09(2) -0.029(12) -0.015(12) 0.01(1)
O3 0.08(2) 0.10(2) 0.07(1) -0.01(1) -0.004(12) 0.020(12)
O4 0.12(2) 0.045(12) 0.13(2) -0.020(12) -0.07(2) 0.018(12)
O5 0.08(2) 0.060(13) 0.09(2) -0.001(11) 0.011(12) -0.006(12)
O6 0.08(2) 0.08(2) 0.10(2) -0.02(1) -0.03(1) 0.022(13)
O7 0.06(2) 0.15(2) 0.11(2) -0.01(2) 0.001(13) -0.05(2)
O8 0.09(1) 0.072(13) 0.051(11) -0.025(11) -0.007(10) -0.017(10)
O9 0.09(2) 0.09(1) 0.017(8) -0.020(11) -0.005(8) -0.008(9)
O10 0.29(4) 0.12(2) 0.12(2) -0.08(2) -0.03(2) -0.07(2)
O11 0.29(4) 0.21(3) 0.046(13) -0.18(3) 0.02(2) -0.05(2)
O12 0.10(2) 0.14(2) 0.13(2) -0.04(2) -0.02(2) -0.08(2)
O13 0.12(2) 0.077(13) 0.054(11) -0.047(12) -0.023(11) -0.029(10)
O14 0.13(2) 0.09(2) 0.13(2) 0.04(2) -0.09(2) -0.06(2)
O15 0.12(2) 0.069(13) 0.12(2) 0.013(12) -0.07(2) -0.049(13)
N1 0.09(2) 0.06(2) 0.039(12) -0.04(2) -0.018(13) 0.003(11)
N2 0.07(2) 0.06(2) 0.08(2) -0.03(2) -0.02(2) 0.00(2)
N3 0.09(2) 0.07(2) 0.06(2) -0.00(2) -0.04(2) -0.027(13)
N4 0.14(3) 0.08(2) 0.05(1) -0.05(2) -0.02(2) -0.03(1)
N5 0.07(2) 0.05(2) 0.06(1) -0.011(13) -0.016(12) 0.001(12)
C1 0.10(2) 0.06(2) 0.021(11) -0.01(2) -0.020(12) 0.005(11)
C2 0.09(2) 0.08(2) 0.035(13) -0.02(2) -0.018(13) -0.022(13)
C3 0.041(13) 0.029(12) 0.036(12) -0.001(10) -0.012(10) -0.004(9)
C4 0.037(12) 0.030(11) 0.020(10) -0.010(9) -0.005(8) -0.006(8)
C5 0.030(11) 0.024(10) 0.021(9) -0.009(9) -0.006(8) -0.007(8)
C6 0.028(11) 0.027(11) 0.022(9) -0.006(9) -0.006(8) -0.007(8)
C7 0.024(11) 0.032(11) 0.033(11) -0.008(9) -0.008(9) -0.008(9)
C8 0.036(12) 0.025(11) 0.033(11) -0.003(9) -0.011(9) -0.009(9)
C9 0.06(2) 0.06(2) 0.026(11) 0.007(12) -0.011(10) -0.020(11)
C10 0.06(2) 0.04(1) 0.017(10) -0.002(12) -0.010(10) 0.002(9)
C11 0.06(2) 0.05(2) 0.025(11) -0.018(12) -0.010(10) 0.002(10)
C12 0.07(2) 0.06(2) 0.027(11) -0.007(13) -0.016(11) -0.014(11)
C13 0.035(12) 0.037(12) 0.023(10) -0.010(10) -0.005(9) -0.010(9)
C14 0.040(13) 0.019(10) 0.036(11) -0.010(9) -0.003(9) -0.007(9)
C15 0.029(11) 0.024(11) 0.032(10) -0.002(9) -0.011(8) -0.011(9)
C16 0.035(12) 0.015(10) 0.036(11) -0.007(9) -0.005(9) -0.008(8)
C17 0.036(12) 0.024(11) 0.032(11) -0.008(9) -0.010(9) -0.011(9)
C18 0.036(12) 0.030(11) 0.031(11) -0.012(9) -0.002(9) -0.006(9)
C19 0.05(2) 0.06(2) 0.031(12) -0.006(13) -0.011(10) -0.021(11)
C20 0.07(2) 0.04(2) 0.029(12) -0.013(13) -0.004(11) -0.003(10)
C21 0.07(2) 0.06(2) 0.021(11) -0.01(1) 0.002(11) -0.009(11)
C22 0.08(2) 0.06(2) 0.035(13) -0.01(1) -0.020(12) -0.014(12)
C23 0.039(13) 0.028(11) 0.028(11) -0.008(10) -0.000(9) -0.009(9)
C24 0.042(13) 0.026(11) 0.031(11) -0.007(9) -0.011(9) -0.013(9)
C25 0.029(11) 0.025(11) 0.036(11) -0.005(9) -0.011(9) -0.014(9)
C26 0.038(12) 0.032(12) 0.031(10) -0.009(10) -0.014(9) -0.016(9)
C27 0.033(12) 0.024(11) 0.031(11) -0.009(9) -0.008(9) -0.010(9)
C28 0.031(12) 0.024(11) 0.030(11) -0.007(9) -0.001(9) -0.011(9)
C29 0.05(2) 0.05(2) 0.025(11) 0.007(12) -0.010(10) -0.016(11)
C30 0.05(2) 0.04(1) 0.029(11) -0.004(11) -0.005(10) -0.007(10)
C31 0.06(2) 0.05(2) 0.022(11) -0.004(12) -0.006(10) -0.001(10)
C32 0.05(2) 0.06(2) 0.039(12) -0.001(12) -0.013(11) -0.027(11)
C33 0.034(12) 0.031(11) 0.024(10) -0.008(9) -0.007(8) -0.010(9)
C34 0.031(11) 0.025(11) 0.027(10) -0.008(9) -0.003(8) -0.010(8)
C35 0.033(11) 0.018(10) 0.028(10) -0.005(9) -0.010(8) -0.007(8)
C36 0.032(12) 0.024(11) 0.023(10) -0.005(9) -0.006(8) -0.004(8)
C37 0.040(13) 0.029(11) 0.022(10) -0.008(9) -0.012(9) -0.004(8)
C38 0.034(12) 0.034(12) 0.042(12) -0.009(10) -0.006(10) -0.017(10)
C39 0.11(3) 0.07(2) 0.035(13) -0.01(2) -0.03(1) -0.012(13)
C40 0.10(2) 0.07(2) 0.04(1) -0.01(2) -0.04(2) 0.009(13)
C41 0.09(2) 0.05(2) 0.032(13) -0.02(2) -0.008(12) 0.005(11)
C42 0.08(2) 0.06(2) 0.033(12) -0.01(1) -0.017(12) -0.018(12)
C43 0.037(12) 0.025(11) 0.028(11) -0.005(9) -0.008(9) -0.006(9)
C44 0.026(11) 0.036(12) 0.031(11) -0.007(9) -0.006(8) -0.014(9)
C45 0.033(12) 0.021(10) 0.024(10) -0.004(9) -0.006(8) -0.003(8)
C46 0.036(12) 0.027(11) 0.019(9) -0.012(9) -0.003(8) -0.000(8)
C47 0.032(12) 0.022(10) 0.029(10) -0.009(9) -0.006(8) -0.009(8)
C48 0.031(12) 0.033(12) 0.031(11) -0.008(9) -0.002(9) -0.011(9)
C49 0.07(2) 0.06(2) 0.027(11) -0.016(13) -0.008(11) -0.019(11)
C50 0.06(2) 0.06(2) 0.026(11) -0.016(13) -0.008(11) -0.006(11)

loop_
_atom_type_symbol
_atom_type_description
_atom_type_scat_dispersion_real
_atom_type_scat_dispersion_imag
_atom_type_scat_source
C C 0.006 0.003
;
International Tables for Crystallography
(1992, Vol. C, Tables 4.2.6.8 and 6.1.1.4)
;
Er Er -0.314 5.248
;
International Tables for Crystallography
(1992, Vol. C, Tables 4.2.6.8 and 6.1.1.4)
;
N N 0.011 0.006
;
International Tables for Crystallography
(1992, Vol. C, Tables 4.2.6.8 and 6.1.1.4)
;
O O 0.017 0.010
;
International Tables for Crystallography
(1992, Vol. C, Tables 4.2.6.8 and 6.1.1.4)
;
H H 0.000 0.000
;
International Tables for Crystallography
(1992, Vol. C, Table 6.1.1.4)
;
S S 0.148 0.159
;
International Tables for Crystallography
(1992, Vol. C, Tables 4.2.6.8 and 6.1.1.4)
;

loop_
_geom_angle_atom_site_label_1
_geom_angle_site_symmetry_1
_geom_angle_atom_site_label_2
_geom_angle_site_symmetry_2
_geom_angle_atom_site_label_3
_geom_angle_site_symmetry_3
_geom_angle
_geom_angle_publ_flag
C1 . S1 . C3 . 95.1(11) yes
C2 . S2 . C3 . 95.1(11) yes
C4 . S3 . C5 . 93.7(8) yes
C4 . S4 . C6 . 93.4(8) yes
C5 . S5 . C7 . 93.9(8) yes
C6 . S6 . C7 . 94.4(8) yes
C8 . S7 . C9 . 94.8(10) yes
C8 . S8 . C10 . 94.9(10) yes
C11 . S9 . C13 . 94.5(10) yes
C12 . S10 . C13 . 94.9(10) yes
C14 . S11 . C15 . 94.1(8) yes
C14 . S12 . C16 . 94.5(9) yes
C15 . S13 . C17 . 94.0(8) yes
C16 . S14 . C17 . 94.1(9) yes
C18 . S15 . C19 . 94.7(10) yes
C18 . S16 . C20 . 94.4(10) yes
C21 . S17 . C23 . 94.1(11) yes
C22 . S18 . C23 . 94.1(10) yes
C24 . S19 . C25 . 94.3(8) yes
C24 . S20 . C26 . 93.8(9) yes
C25 . S21 . C27 . 93.9(8) yes
C26 . S22 . C27 . 93.8(8) yes
C28 . S23 . C29 . 94.4(10) yes
C28 . S24 . C30 . 94.5(10) yes
C31 . S25 . C33 . 93.9(9) yes
C32 . S26 . C33 . 94.7(9) yes
C34 . S27 . C35 . 94.5(8) yes
C34 . S28 . C36 . 94.4(8) yes
C35 . S29 . C37 . 94.1(8) yes
C36 . S30 . C37 . 93.8(8) yes
C38 . S31 . C39 . 95.6(11) yes
C38 . S32 . C40 . 94.7(12) yes
C41 . S33 . C43 . 95.0(10) yes
C42 . S34 . C43 . 95.1(10) yes
C44 . S35 . C45 . 94.7(9) yes
C44 . S36 . C46 . 95.0(8) yes
C45 . S37 . C47 . 93.6(8) yes
C46 . S38 . C47 . 94.0(9) yes
C48 . S39 . C49 . 95.2(10) yes
C48 . S40 . C50 . 95.3(10) yes
O1 . N1 . O2 . 123.2(29) yes
O1 . N1 . O3 . 123.5(26) yes
O2 . N1 . O3 . 113.3(21) yes
O4 . N2 . O5 . 123.8(30) yes
O4 . N2 . O6 . 123.6(27) yes
O5 . N2 . O6 . 112.5(25) yes
O7 . N3 . O8 . 122.4(26) yes
O7 . N3 . O9 . 125.8(25) yes
O8 . N3 . O9 . 111.8(25) yes
O10 . N4 . O11 . 122.5(29) yes
O10 . N4 . O12 . 123.3(30) yes
O11 . N4 . O12 . 113.9(22) yes
O13 . N5 . O14 . 123.5(25) yes
O13 . N5 . O15 . 122.0(26) yes
O14 . N5 . O15 . 114.4(24) yes
S1 . C1 . C2 . 117.9(17) yes
S2 . C2 . C1 . 117.8(17) yes
S1 . C3 . S2 . 114.1(11) yes
S1 . C3 . C4 . 122.5(16) yes
S2 . C3 . C4 . 123.4(15) yes
S3 . C4 . S4 . 115.9(10) yes
S3 . C4 . C3 . 120.6(15) yes
S4 . C4 . C3 . 123.5(15) yes
S3 . C5 . S5 . 122.9(10) yes
S3 . C5 . C6 . 118.3(13) yes
S5 . C5 . C6 . 118.8(13) yes
S4 . C6 . S6 . 123.6(10) yes
S4 . C6 . C5 . 118.7(13) yes
S6 . C6 . C5 . 117.7(13) yes
S5 . C7 . S6 . 115.2(10) yes
S5 . C7 . C8 . 121.4(14) yes
S6 . C7 . C8 . 123.4(15) yes
S7 . C8 . S8 . 113.9(10) yes
S7 . C8 . C7 . 123.5(15) yes
S8 . C8 . C7 . 122.6(15) yes
S7 . C9 . C10 . 117.8(16) yes
S8 . C10 . C9 . 118.6(15) yes
S9 . C11 . C12 . 119.1(16) yes
S10 . C12 . C11 . 117.0(16) yes
S9 . C13 . S10 . 114.4(10) yes
S9 . C13 . C14 . 123.2(15) yes
S10 . C13 . C14 . 122.3(15) yes
S11 . C14 . S12 . 114.8(11) yes
S11 . C14 . C13 . 123.7(14) yes
S12 . C14 . C13 . 121.4(15) yes
S11 . C15 . S13 . 123.3(11) yes
S11 . C15 . C16 . 119.2(14) yes
S13 . C15 . C16 . 117.5(14) yes
S12 . C16 . S14 . 123.5(10) yes
S12 . C16 . C15 . 117.4(14) yes
S14 . C16 . C15 . 119.2(14) yes
S13 . C17 . S14 . 115.2(10) yes
S13 . C17 . C18 . 122.8(14) yes
S14 . C17 . C18 . 122.0(14) yes
S15 . C18 . S16 . 113.6(11) yes
S15 . C18 . C17 . 122.9(14) yes
S16 . C18 . C17 . 123.5(15) yes
S15 . C19 . C20 . 118.4(17) yes
S16 . C20 . C19 . 118.8(17) yes
S17 . C21 . C22 . 118.3(17) yes
S18 . C22 . C21 . 118.6(17) yes
S17 . C23 . S18 . 114.9(11) yes
S17 . C23 . C24 . 121.6(15) yes
S18 . C23 . C24 . 123.4(15) yes
S19 . C24 . S20 . 115.1(10) yes
S19 . C24 . C23 . 121.7(15) yes
S20 . C24 . C23 . 123.2(14) yes
S19 . C25 . S21 . 123.4(10) yes
S19 . C25 . C26 . 118.6(14) yes
S21 . C25 . C26 . 118.0(14) yes
S20 . C26 . S22 . 123.1(11) yes
S20 . C26 . C25 . 118.1(14) yes
S22 . C26 . C25 . 118.7(14) yes
S21 . C27 . S22 . 115.5(10) yes
S21 . C27 . C28 . 121.0(14) yes
S22 . C27 . C28 . 123.5(14) yes
S23 . C28 . S24 . 114.0(10) yes
S23 . C28 . C27 . 122.6(14) yes
S24 . C28 . C27 . 123.3(14) yes
S23 . C29 . C30 . 117.9(16) yes
S24 . C30 . C29 . 119.1(16) yes
S25 . C31 . C32 . 118.9(16) yes
S26 . C32 . C31 . 117.6(16) yes
S25 . C33 . S26 . 114.9(10) yes
S25 . C33 . C34 . 123.1(14) yes
S26 . C33 . C34 . 122.0(14) yes
S27 . C34 . S28 . 114.3(10) yes
S27 . C34 . C33 . 122.7(14) yes
S28 . C34 . C33 . 123.0(14) yes
S27 . C35 . S29 . 123.6(10) yes
S27 . C35 . C36 . 118.1(13) yes
S29 . C35 . C36 . 118.3(13) yes
S28 . C36 . S30 . 123.1(11) yes
S28 . C36 . C35 . 118.7(13) yes
S30 . C36 . C35 . 118.2(14) yes
S29 . C37 . S30 . 115.7(10) yes
S29 . C37 . C38 . 122.8(15) yes
S30 . C37 . C38 . 121.5(15) yes
S31 . C38 . S32 . 113.7(11) yes
S31 . C38 . C37 . 122.4(15) yes
S32 . C38 . C37 . 123.9(15) yes
S31 . C39 . C40 . 116.8(18) yes
S32 . C40 . C39 . 119.1(18) yes
S33 . C41 . C42 . 118.1(17) yes
S34 . C42 . C41 . 118.2(17) yes
S33 . C43 . S34 . 113.5(10) yes
S33 . C43 . C44 . 123.7(15) yes
S34 . C43 . C44 . 122.8(15) yes
S35 . C44 . S36 . 114.2(10) yes
S35 . C44 . C43 . 123.0(15) yes
S36 . C44 . C43 . 122.7(15) yes
S35 . C45 . S37 . 123.3(11) yes
S35 . C45 . C46 . 117.8(14) yes
S37 . C45 . C46 . 118.9(13) yes
S36 . C46 . S38 . 124.1(11) yes
S36 . C46 . C45 . 118.3(13) yes
S38 . C46 . C45 . 117.7(14) yes
S37 . C47 . S38 . 115.8(10) yes
S37 . C47 . C48 . 122.7(14) yes
S38 . C47 . C48 . 121.5(14) yes
S39 . C48 . S40 . 114.1(10) yes
S39 . C48 . C47 . 123.0(14) yes
S40 . C48 . C47 . 122.8(15) yes
S39 . C49 . C50 . 117.1(16) yes
O2 . Er1 . O3 . 51.0(7) yes
O5 . Er1 . O6 . 50.8(8) yes
O8 . Er1 . O9 . 51.2(6) yes
O11 . Er1 . O12 . 50.3(8) yes
O14 . Er1 . O15 . 50.6(7) yes
Er1 . O2 . N1 . 99.7(16) yes
Er1 . O3 . N1 . 95.9(15) yes
Er1 . O5 . N2 . 99.6(18) yes
Er1 . O6 . N2 . 97.0(16) yes
Er1 . O8 . N3 . 97.3(16) yes
Er1 . O9 . N3 . 99.8(16) yes
Er1 . O11 . N4 . 98.6(17) yes
Er1 . O12 . N4 . 97.2(17) yes
Er1 . O14 . N5 . 96.3(16) yes
Er1 . O15 . N5 . 98.5(16) yes

loop_
_geom_bond_atom_site_label_1
_geom_bond_site_symmetry_1
_geom_bond_atom_site_label_2
_geom_bond_site_symmetry_2
_geom_bond_distance
_geom_bond_publ_flag
Er1 . O2 . 2.38(2) yes
Er1 . O3 . 2.44(2) yes
Er1 . O5 . 2.40(2) yes
Er1 . O6 . 2.45(2) yes
Er1 . O8 . 2.43(2) yes
Er1 . O9 . 2.41(2) yes
Er1 . O11 . 2.39(2) yes
Er1 . O12 . 2.41(2) yes
Er1 . O14 . 2.48(2) yes
Er1 . O15 . 2.41(2) yes
S1 . C1 . 1.74(2) yes
S1 . C3 . 1.75(2) yes
S2 . C2 . 1.74(3) yes
S2 . C3 . 1.76(2) yes
S3 . C4 . 1.763(18) yes
S3 . C5 . 1.729(17) yes
S4 . C4 . 1.760(18) yes
S4 . C6 . 1.733(17) yes
S5 . C5 . 1.742(17) yes
S5 . C7 . 1.776(18) yes
S6 . C6 . 1.750(17) yes
S6 . C7 . 1.762(18) yes
S7 . C8 . 1.757(19) yes
S7 . C9 . 1.73(2) yes
S8 . C8 . 1.752(19) yes
S8 . C10 . 1.72(2) yes
S9 . C11 . 1.71(2) yes
S9 . C13 . 1.757(19) yes
S10 . C12 . 1.74(2) yes
S10 . C13 . 1.743(19) yes
S11 . C14 . 1.771(19) yes
S11 . C15 . 1.732(18) yes
S12 . C14 . 1.776(18) yes
S12 . C16 . 1.740(19) yes
S13 . C15 . 1.744(18) yes
S13 . C17 . 1.769(18) yes
S14 . C16 . 1.718(18) yes
S14 . C17 . 1.770(18) yes
S15 . C18 . 1.754(19) yes
S15 . C19 . 1.71(2) yes
S16 . C18 . 1.755(19) yes
S16 . C20 . 1.72(2) yes
S17 . C21 . 1.72(2) yes
S17 . C23 . 1.748(19) yes
S18 . C22 . 1.72(2) yes
S18 . C23 . 1.742(19) yes
S19 . C24 . 1.770(18) yes
S19 . C25 . 1.725(18) yes
S20 . C24 . 1.768(19) yes
S20 . C26 . 1.746(17) yes
S21 . C25 . 1.736(18) yes
S21 . C27 . 1.772(18) yes
S22 . C26 . 1.738(19) yes
S22 . C27 . 1.759(18) yes
S23 . C28 . 1.751(18) yes
S23 . C29 . 1.74(2) yes
S24 . C28 . 1.749(18) yes
S24 . C30 . 1.72(2) yes
S25 . C31 . 1.74(2) yes
S25 . C33 . 1.741(18) yes
S26 . C32 . 1.73(2) yes
S26 . C33 . 1.745(18) yes
S27 . C34 . 1.782(18) yes
S27 . C35 . 1.737(17) yes
S28 . C34 . 1.777(18) yes
S28 . C36 . 1.735(18) yes
S29 . C35 . 1.743(17) yes
S29 . C37 . 1.755(18) yes
S30 . C36 . 1.745(17) yes
S30 . C37 . 1.771(18) yes
S31 . C38 . 1.759(19) yes
S31 . C39 . 1.71(2) yes
S32 . C38 . 1.75(2) yes
S32 . C40 . 1.71(3) yes
S33 . C41 . 1.71(3) yes
S33 . C43 . 1.757(18) yes
S34 . C42 . 1.70(2) yes
S34 . C43 . 1.762(19) yes
S35 . C44 . 1.777(18) yes
S35 . C45 . 1.749(17) yes
S36 . C44 . 1.782(19) yes
S36 . C46 . 1.733(18) yes
S37 . C45 . 1.729(18) yes
S37 . C47 . 1.757(17) yes
S38 . C46 . 1.726(17) yes
S38 . C47 . 1.770(17) yes
S39 . C48 . 1.757(19) yes
S39 . C49 . 1.74(2) yes
S40 . C48 . 1.748(19) yes
S40 . C50 . 1.73(2) yes
O1 . N1 . 1.22(2) yes
O2 . N1 . 1.23(3) yes
O3 . N1 . 1.25(3) yes
O4 . N2 . 1.20(3) yes
O5 . N2 . 1.25(3) yes
O6 . N2 . 1.25(3) yes
O7 . N3 . 1.25(3) yes
O8 . N3 . 1.28(3) yes
O9 . N3 . 1.24(3) yes
O10 . N4 . 1.22(3) yes
O11 . N4 . 1.21(3) yes
O12 . N4 . 1.22(3) yes
O13 . N5 . 1.21(3) yes
O14 . N5 . 1.22(3) yes
O15 . N5 . 1.27(3) yes
C1 . C2 . 1.31(3) yes
C1 . H1 . 0.93(2) no
C2 . H1 . 1.96(3) no
C2 . H2 . 0.95(2) no
C3 . C4 . 1.34(3) yes
C5 . C6 . 1.34(2) yes
C7 . C8 . 1.33(3) yes
C9 . C10 . 1.31(3) yes
C11 . C12 . 1.32(3) yes
C13 . C14 . 1.33(3) yes
C15 . C16 . 1.34(2) yes
C17 . C18 . 1.33(3) yes
C19 . C20 . 1.30(3) yes
C21 . C22 . 1.31(3) yes
C23 . C24 . 1.34(3) yes
C25 . C26 . 1.34(2) yes
C27 . C28 . 1.34(2) yes
C29 . C30 . 1.28(3) yes
C31 . C32 . 1.29(3) yes
C33 . C34 . 1.33(2) yes
C35 . C36 . 1.34(2) yes
C37 . C38 . 1.33(3) yes
C39 . C40 . 1.34(4) yes
C41 . C42 . 1.33(3) yes
C43 . C44 . 1.31(2) yes
C45 . C46 . 1.35(2) yes
C47 . C48 . 1.34(2) yes
C49 . C50 . 1.34(3) yes
